data_4305624
loop_
_publ_author_name
'Fatima Zohra Chiboub Fellah'
'Jean-Pierre Costes'
'Fran\,coise Dahan'
'Carine Duhayon'
'Ghenadie Novitchi'
'Jean-Pierre Tuchagues'
'Laure Vendier'

_publ_contact_author
;
Costes Jean-Pierre
;
_publ_contact_author_address
;
Laboratoire de Chimie de Coordination
205 Route de Narbonne
31077 Toulouse Cedex 04
;
_publ_contact_author_email jean-pierre.costes@lcc-toulouse.fr
_publ_section_title
;
Di- and Triheteronuclear Cu-Gd and Cu-Gd-Cu Complexes with
Dissymmetric Double Bridge
;
_journal_name_full 'Inorganic Chemistry'
_journal_page_first 6444
_journal_page_last 6451
_journal_paper_doi 10.1021/ic800599r
_journal_volume 47
_journal_year 2008
_chemical_formula_moiety 'C28 H44 Cu2 Gd2 N10 O26'
_chemical_formula_sum 'C28 H44 Cu2 Gd2 N10 O26'
_chemical_formula_weight 1378.30
_space_group_IT_number 2
_symmetry_cell_setting triclinic
_symmetry_space_group_name_Hall '-P 1'
_symmetry_space_group_name_H-M 'P -1'
_atom_sites_solution_hydrogens geom
_atom_sites_solution_primary direct
_audit_creation_date 07-01-30
_audit_creation_method CRYSTALS_ver_12.84
_cell_angle_alpha 106.596(15)
_cell_angle_beta 106.306(13)
_cell_angle_gamma 99.418(15)
_cell_formula_units_Z 1
_cell_length_a 7.9420(10)
_cell_length_b 11.8453(16)
_cell_length_c 13.2253(15)
_cell_measurement_reflns_used 7010
_cell_measurement_temperature 180
_cell_measurement_theta_max 25
_cell_measurement_theta_min 3
_cell_volume 1103.4(3)
_computing_cell_refinement 'IPDS (Stoe & Cie, 1996)'
_computing_data_collection 'IPDS (Stoe & Cie, 1996)'
_computing_data_reduction 'XRED (Stoe & Cie 1996)'
_computing_molecular_graphics 'CAMERON (Watkin et al., 1996)'
_computing_publication_material 'CRYSTALS (Betteridge et al., 2003)'
_computing_structure_refinement 'CRYSTALS (Betteridge et al., 2003)'
_computing_structure_solution 'SIR92 (Altomare et al., 1994)'
_diffrn_ambient_temperature 180
_diffrn_measured_fraction_theta_full 0.941
_diffrn_measured_fraction_theta_max 0.922
_diffrn_measurement_device_type 'Stoe IPDS'
_diffrn_measurement_method '\f scans'
_diffrn_radiation_monochromator graphite
_diffrn_radiation_type 'Mo K\a'
_diffrn_radiation_wavelength 0.71073
_diffrn_reflns_av_R_equivalents 0.118
_diffrn_reflns_limit_h_max 9
_diffrn_reflns_limit_h_min -9
_diffrn_reflns_limit_k_max 14
_diffrn_reflns_limit_k_min -14
_diffrn_reflns_limit_l_max 15
_diffrn_reflns_limit_l_min -15
_diffrn_reflns_number 10970
_diffrn_reflns_theta_full 25.067
_diffrn_reflns_theta_max 26.111
_diffrn_reflns_theta_min 2.706
_diffrn_standards_number 0
_exptl_absorpt_coefficient_mu 4.02
_exptl_absorpt_correction_T_max 0.82
_exptl_absorpt_correction_T_min 0.60
_exptl_absorpt_correction_type multi-scan
_exptl_absorpt_process_details
;
[c.f. r.h. blessing, acta cryst. (1995), a51, 33-38]
;
_exptl_crystal_colour pink
_exptl_crystal_density_diffrn 2.074
_exptl_crystal_description plate
_exptl_crystal_F_000 672
_exptl_crystal_size_max 0.25
_exptl_crystal_size_mid 0.12
_exptl_crystal_size_min 0.05
_refine_diff_density_max 1.95
_refine_diff_density_min -2.59
_refine_ls_extinction_method None
_refine_ls_goodness_of_fit_ref 1.1231
_refine_ls_hydrogen_treatment constr
_refine_ls_matrix_type full
_refine_ls_number_parameters 226
_refine_ls_number_reflns 2432
_refine_ls_number_restraints 0
_refine_ls_R_factor_all 0.1031
_refine_ls_R_factor_gt 0.0654
_refine_ls_shift/su_max 0.000113
_refine_ls_structure_factor_coef F
_refine_ls_weighting_details
;
 Method, part 1, Chebychev polynomial, (Watkin, 1994, Prince, 1982) 
 [weight] = 1.0/[A~0~*T~0~(x)+A~1~*T~1~(x) ... +A~n-1~]*T~n-1~(x)] 
 where A~i~ are the Chebychev coefficients listed below and x= Fcalc/Fmax 
 Method = Robust Weighting (Prince, 1982) 
 W = [weight] * [1-(deltaF/6*sigmaF)^2^]^2^ 
 A~i~ are: 
 2.67 -0.954 1.92 
;
_refine_ls_weighting_scheme calc
_refine_ls_wR_factor_all 0.0940
_refine_ls_wR_factor_gt 0.0743
_refine_ls_wR_factor_ref 0.0743
_reflns_limit_h_max 9
_reflns_limit_h_min -9
_reflns_limit_k_max 13
_reflns_limit_k_min -14
_reflns_limit_l_max 15
_reflns_limit_l_min 0
_reflns_number_gt 2432
_reflns_number_total 4057
_reflns_threshold_expression I>2.0\s(I)
_cod_data_source_file ic800599r-file004_3.cif
_cod_data_source_block 6
_cod_depositor_comments
;
The following automatic conversions were performed:
'_symmetry_cell_setting' value 'Triclinic' changed to 'triclinic'
according to '/home/saulius/struct/CIF-dictionaries/cif_core.dic'
dictionary named 'cif_core.dic' version 2.4.1 from 2010-06-29.

Automatic conversion script
Id: cif_fix_enum 1527 2010-12-29 10:47:43Z saulius 
;
_cod_original_sg_symbol_H-M 'P -1 '
_cod_database_code 4305624

loop_
_symmetry_equiv_pos_as_xyz
x,y,z
-x,-y,-z

loop_
_atom_site_label
_atom_site_type_symbol
_atom_site_fract_x
_atom_site_fract_y
_atom_site_fract_z
_atom_site_U_iso_or_equiv
_atom_site_occupancy
_atom_site_adp_type
_atom_site_refinement_flags_posn
_atom_site_refinement_flags_adp
_atom_site_refinement_flags_occupancy
_atom_site_disorder_assembly
_atom_site_disorder_group
_atom_site_attached_hydrogens
O1 O 0.1546(13) 0.6641(9) 0.3692(8) 0.0351 1.0000 Uani . . . . . .
O2 O -0.0616(13) 0.5400(9) 0.1675(8) 0.0348 1.0000 Uani . . . . . .
O3 O 0.2701(11) 0.5542(8) 0.5015(7) 0.0245 1.0000 Uani . . . . . .
O4 O -0.1574(12) 0.4693(8) 0.3359(8) 0.0296 1.0000 Uani . . . . . .
O5 O 0.4506(12) 0.4921(10) 0.3315(9) 0.0396 1.0000 Uani . . . . . .
O6 O 0.5776(16) 0.5631(13) 0.2286(13) 0.0643 1.0000 Uani . . . . . .
O7 O 0.2889(13) 0.5393(12) 0.1978(10) 0.0483 1.0000 Uani . . . . . .
O8 O -0.1070(13) 0.2592(10) 0.1760(9) 0.0450 1.0000 Uani . . . . . .
O9 O 0.1457(18) 0.2864(13) 0.1510(11) 0.0665 1.0000 Uani . . . . . .
O10 O -0.036(2) 0.1081(12) 0.0727(12) 0.0727 1.0000 Uani . . . . . .
O11 O 0.0136(12) 0.3171(9) 0.4162(9) 0.0369 1.0000 Uani . . . . . .
O12 O 0.2617(16) 0.3030(11) 0.3854(10) 0.0501 1.0000 Uani . . . . . .
O13 O 0.1691(18) 0.2088(11) 0.4868(11) 0.0572 1.0000 Uani . . . . . .
C1 C 0.407(2) 0.9120(16) 0.7333(15) 0.0482 1.0000 Uani . . . . . .
C2 C 0.537(2) 0.9826(16) 0.8571(15) 0.0482 1.0000 Uani . . . . . .
C3 C 0.527(2) 1.1149(15) 0.8954(15) 0.0482 1.0000 Uani . . . . . .
C4 C 0.529(2) 1.1764(16) 0.8167(15) 0.0482 1.0000 Uani . . . . . .
C5 C 0.419(2) 1.1082(16) 0.6958(15) 0.0482 1.0000 Uani . . . . . .
C6 C 0.424(2) 0.9744(16) 0.6575(15) 0.0482 1.0000 Uani . . . . . .
C7 C 0.233(2) 0.9300(15) 0.4637(14) 0.0393 1.0000 Uani . . . . . .
C8 C 0.1247(18) 0.8583(13) 0.3517(11) 0.0297 1.0000 Uani . . . . . .
C9 C 0.0582(19) 0.9174(14) 0.2734(14) 0.0357 1.0000 Uani . . . . . .
C10 C -0.0436(19) 0.8522(14) 0.1625(13) 0.0384 1.0000 Uani . . . . . .
C11 C -0.0865(19) 0.7251(14) 0.1233(13) 0.0370 1.0000 Uani . . . . . .
C12 C -0.0229(18) 0.6659(13) 0.1954(12) 0.0323 1.0000 Uani . . . . . .
C13 C 0.0881(17) 0.7301(12) 0.3077(11) 0.0270 1.0000 Uani . . . . . .
C14 C -0.198(2) 0.4701(16) 0.0572(13) 0.0478 1.0000 Uani . . . . . .
N3 N 0.4462(16) 0.5324(11) 0.2525(11) 0.0336 1.0000 Uani . . . . . .
N4 N -0.0033(18) 0.2113(13) 0.1291(12) 0.0421 1.0000 Uani . . . . . .
N5 N 0.1480(15) 0.2743(10) 0.4330(10) 0.0310 1.0000 Uani . . . . . .
Gd1 Gd 0.12004(9) 0.45147(7) 0.30898(6) 0.0259 1.0000 Uani . . . . . .
Cu2 Cu 0.2810(2) 0.72403(14) 0.52802(13) 0.0285 1.0000 Uani . . . . . .
N1 N 0.4140(15) 0.7861(9) 0.6929(9) 0.0283 1.0000 Uani . . . . . .
N2 N 0.3025(16) 0.8930(11) 0.5437(11) 0.0378 1.0000 Uani . . . . . .
H11 H 0.2834 0.9083 0.7346 0.0590 1.0000 Uiso R . . . . .
H21 H 0.5037 0.9422 0.9055 0.0590 1.0000 Uiso R . . . . .
H22 H 0.6614 0.9830 0.8616 0.0591 1.0000 Uiso R . . . . .
H31 H 0.6264 1.1616 0.9658 0.0590 1.0000 Uiso R . . . . .
H32 H 0.4110 1.1127 0.9073 0.0590 1.0000 Uiso R . . . . .
H41 H 0.4866 1.2480 0.8405 0.0590 1.0000 Uiso R . . . . .
H42 H 0.6554 1.2007 0.8224 0.0590 1.0000 Uiso R . . . . .
H51 H 0.4640 1.1493 0.6512 0.0590 1.0000 Uiso R . . . . .
H52 H 0.2925 1.1080 0.6840 0.0591 1.0000 Uiso R . . . . .
H61 H 0.5484 0.9783 0.6559 0.0590 1.0000 Uiso R . . . . .
H71 H 0.2557 1.0145 0.4832 0.0480 1.0000 Uiso R . . . . .
H91 H 0.0860 1.0023 0.2994 0.0499 1.0000 Uiso R . . . . .
H101 H -0.0853 0.8926 0.1133 0.0460 1.0000 Uiso R . . . . .
H111 H -0.1558 0.6804 0.0483 0.0480 1.0000 Uiso R . . . . .
H141 H -0.2185 0.3847 0.0458 0.0670 1.0000 Uiso R . . . . .
H142 H -0.3112 0.4918 0.0520 0.0670 1.0000 Uiso R . . . . .
H143 H -0.1566 0.4866 0.0001 0.0670 1.0000 Uiso R . . . . .
H12 H 0.5249 0.7823 0.7067 0.0324 1.0000 Uiso R . . . . .
H13 H 0.3618 0.7438 0.7241 0.0324 1.0000 Uiso R . . . . .
H33 H 0.3094 0.5238 0.5487 0.0292 1.0000 Uiso R . . . . .

loop_
_atom_site_aniso_label
_atom_site_aniso_U_11
_atom_site_aniso_U_22
_atom_site_aniso_U_33
_atom_site_aniso_U_23
_atom_site_aniso_U_13
_atom_site_aniso_U_12
O1 0.0360(13) 0.0360(13) 0.0360(13) 0.0142(13) 0.0141(13) 0.0114(13)
O2 0.0357(13) 0.0357(13) 0.0357(13) 0.0141(13) 0.0140(13) 0.0113(13)
O3 0.0255(13) 0.0255(13) 0.0255(13) 0.0106(13) 0.0105(13) 0.0086(13)
O4 0.0306(13) 0.0306(13) 0.0306(13) 0.0123(13) 0.0122(13) 0.0099(13)
O5 0.018(4) 0.072(7) 0.041(6) 0.034(5) 0.012(4) 0.018(5)
O6 0.041(6) 0.106(11) 0.102(11) 0.080(9) 0.052(7) 0.041(7)
O7 0.024(5) 0.091(9) 0.059(7) 0.053(7) 0.023(5) 0.027(5)
O8 0.030(5) 0.053(7) 0.033(6) 0.002(5) 0.002(4) -0.002(5)
O9 0.066(8) 0.080(9) 0.055(8) 0.005(7) 0.043(7) 0.015(7)
O10 0.102(11) 0.045(8) 0.054(8) -0.001(6) 0.019(7) 0.023(7)
O11 0.024(5) 0.050(6) 0.045(6) 0.023(5) 0.015(4) 0.012(4)
O12 0.062(7) 0.051(7) 0.054(7) 0.025(6) 0.026(6) 0.035(6)
O13 0.072(8) 0.056(7) 0.054(7) 0.034(6) 0.014(6) 0.032(6)
C1 0.0500(19) 0.0500(19) 0.0500(19) 0.0206(19) 0.0204(19) 0.0167(19)
C2 0.0500(19) 0.0500(19) 0.0500(19) 0.0206(19) 0.0204(19) 0.0167(19)
C3 0.0500(19) 0.0500(19) 0.0500(19) 0.0206(19) 0.0204(19) 0.0167(19)
C4 0.0500(19) 0.0500(19) 0.0500(19) 0.0206(19) 0.0204(19) 0.0167(19)
C5 0.0500(19) 0.0500(19) 0.0500(19) 0.0206(19) 0.0204(19) 0.0167(19)
C6 0.0500(19) 0.0500(19) 0.0500(19) 0.0206(19) 0.0204(19) 0.0167(19)
C7 0.0411(19) 0.0411(19) 0.0411(19) 0.0175(19) 0.0173(19) 0.0144(19)
C8 0.031(7) 0.043(8) 0.028(7) 0.024(6) 0.016(6) 0.012(6)
C9 0.032(7) 0.041(8) 0.049(9) 0.029(7) 0.018(6) 0.019(6)
C10 0.035(8) 0.051(9) 0.042(9) 0.033(7) 0.011(6) 0.021(7)
C11 0.033(7) 0.056(10) 0.035(8) 0.024(7) 0.018(6) 0.021(7)
C12 0.027(7) 0.039(8) 0.036(8) 0.019(6) 0.012(6) 0.008(6)
C13 0.025(6) 0.034(7) 0.028(7) 0.017(6) 0.011(5) 0.010(5)
C14 0.049(9) 0.053(10) 0.035(9) 0.010(7) 0.002(7) 0.028(8)
N3 0.039(2) 0.039(2) 0.039(2) 0.023(2) 0.023(2) 0.021(2)
N4 0.048(2) 0.048(2) 0.048(2) 0.026(2) 0.026(2) 0.023(2)
N5 0.037(2) 0.037(2) 0.037(2) 0.022(2) 0.022(2) 0.020(2)
Gd1 0.0239(3) 0.0343(4) 0.0220(4) 0.0114(2) 0.0082(2) 0.0115(2)
Cu2 0.0315(9) 0.0298(9) 0.0236(9) 0.0120(7) 0.0058(7) 0.0086(7)
N1 0.030(6) 0.025(6) 0.031(6) 0.011(5) 0.009(5) 0.010(4)
N2 0.037(7) 0.037(7) 0.035(7) 0.015(5) 0.007(5) 0.006(5)

loop_
_atom_type_symbol
_atom_type_scat_dispersion_real
_atom_type_scat_dispersion_imag
_atom_type_scat_Cromer_Mann_a1
_atom_type_scat_Cromer_Mann_b1
_atom_type_scat_Cromer_Mann_a2
_atom_type_scat_Cromer_Mann_b2
_atom_type_scat_Cromer_Mann_a3
_atom_type_scat_Cromer_Mann_b3
_atom_type_scat_Cromer_Mann_a4
_atom_type_scat_Cromer_Mann_b4
_atom_type_scat_Cromer_Mann_c
_atom_type_scat_source
C 0.0033 0.0016 2.3100 20.8439 1.0200 10.2075 1.5886 0.5687 0.8650 51.6512 0.2156 'International Tables Vol C 4.2.6.8 and 6.1.1.4'
H 0.0000 0.0000 0.4930 10.5109 0.3229 26.1257 0.1402 3.1424 0.0408 57.7998 0.0030 'International Tables Vol C 4.2.6.8 and 6.1.1.4'
N 0.0061 0.0033 12.2126 0.0057 3.1322 9.8933 2.0125 28.9975 1.1663 0.5826 -11.5290 'International Tables Vol C 4.2.6.8 and 6.1.1.4'
O 0.0106 0.0060 3.0485 13.2771 2.2868 5.7011 1.5463 0.3239 0.8670 32.9089 0.2508 'International Tables Vol C 4.2.6.8 and 6.1.1.4'
Cu 0.3201 1.2651 13.3380 3.5828 7.1676 0.2470 5.6158 11.3966 1.6735 64.8126 1.1910 'International Tables Vol C 4.2.6.8 and 6.1.1.4'
Gd -0.1653 3.9035 25.0709 2.2534 19.0798 0.1820 13.8518 12.9331 3.5454 101.3980 2.4196 'International Tables Vol C 4.2.6.8 and 6.1.1.4'

loop_
_geom_angle_atom_site_label_1
_geom_angle_site_symmetry_1
_geom_angle_atom_site_label_2
_geom_angle_site_symmetry_2
_geom_angle_atom_site_label_3
_geom_angle_site_symmetry_3
_geom_angle
_geom_angle_publ_flag
C13 . O1 . Gd1 . 127.9(8) yes
C13 . O1 . Cu2 . 126.1(8) yes
Gd1 . O1 . Cu2 . 105.9(4) yes
C12 . O2 . C14 . 115.1(11) yes
C12 . O2 . Gd1 . 118.5(8) yes
C14 . O2 . Gd1 . 126.4(8) yes
Gd1 . O3 . Cu2 . 106.5(4) yes
Gd1 . O3 . H33 . 126.8 no
Cu2 . O3 . H33 . 126.7 no
N3 . O5 . Gd1 . 99.1(7) yes
N3 . O7 . Gd1 . 95.7(8) yes
N4 . O8 . Gd1 . 98.0(8) yes
N4 . O9 . Gd1 . 97.0(9) yes
Cu2 2_566 O11 . N5 . 130.1(8) yes
Cu2 2_566 O11 . Gd1 . 133.5(4) yes
N5 . O11 . Gd1 . 96.4(7) yes
N5 . O12 . Gd1 . 98.7(7) yes
C2 . C1 . C6 . 114.0(15) yes
C2 . C1 . N1 . 112.6(13) yes
C6 . C1 . N1 . 113.1(14) yes
C2 . C1 . H11 . 105.8 no
C6 . C1 . H11 . 104.7 no
N1 . C1 . H11 . 105.6 no
C1 . C2 . C3 . 110.6(14) yes
C1 . C2 . H21 . 109.2 no
C3 . C2 . H21 . 110.0 no
C1 . C2 . H22 . 109.1 no
C3 . C2 . H22 . 108.2 no
H21 . C2 . H22 . 109.5 no
C2 . C3 . C4 . 115.7(15) yes
C2 . C3 . H31 . 109.2 no
C4 . C3 . H31 . 108.7 no
C2 . C3 . H32 . 106.4 no
C4 . C3 . H32 . 106.8 no
H31 . C3 . H32 . 109.8 no
C3 . C4 . C5 . 118.1(16) yes
C3 . C4 . H41 . 107.0 no
C5 . C4 . H41 . 107.2 no
C3 . C4 . H42 . 106.5 no
C5 . C4 . H42 . 107.9 no
H41 . C4 . H42 . 110.0 no
C4 . C5 . C6 . 112.8(14) yes
C4 . C5 . H51 . 108.2 no
C6 . C5 . H51 . 109.8 no
C4 . C5 . H52 . 109.2 no
C6 . C5 . H52 . 107.0 no
H51 . C5 . H52 . 109.8 no
C5 . C6 . C1 . 115.5(15) yes
C5 . C6 . N2 . 118.1(14) yes
C1 . C6 . N2 . 107.4(14) yes
C5 . C6 . H61 . 104.4 no
C1 . C6 . H61 . 105.0 no
N2 . C6 . H61 . 105.2 no
C8 . C7 . N2 . 127.6(14) yes
C8 . C7 . H71 . 117.0 no
N2 . C7 . H71 . 115.3 no
C7 . C8 . C9 . 119.4(13) yes
C7 . C8 . C13 . 123.7(12) yes
C9 . C8 . C13 . 116.6(12) yes
C8 . C9 . C10 . 121.9(13) yes
C8 . C9 . H91 . 118.4 no
C10 . C9 . H91 . 119.7 no
C9 . C10 . C11 . 119.9(13) yes
C9 . C10 . H101 . 120.3 no
C11 . C10 . H101 . 119.8 no
C10 . C11 . C12 . 119.6(14) yes
C10 . C11 . H111 . 120.3 no
C12 . C11 . H111 . 120.0 no
O2 . C12 . C11 . 125.0(13) yes
O2 . C12 . C13 . 113.3(12) yes
C11 . C12 . C13 . 121.7(13) yes
C8 . C13 . C12 . 119.9(12) yes
C8 . C13 . O1 . 122.9(12) yes
C12 . C13 . O1 . 117.1(12) yes
O2 . C14 . H141 . 109.3 no
O2 . C14 . H142 . 110.5 no
H141 . C14 . H142 . 108.9 no
O2 . C14 . H143 . 109.5 no
H141 . C14 . H143 . 109.4 no
H142 . C14 . H143 . 109.2 no
O7 . N3 . O5 . 115.1(10) yes
O7 . N3 . O6 . 121.3(12) yes
O5 . N3 . O6 . 123.7(12) yes
O8 . N4 . O9 . 112.9(13) yes
O8 . N4 . O10 . 125.5(15) yes
O9 . N4 . O10 . 121.7(14) yes
O12 . N5 . O11 . 115.2(11) yes
O12 . N5 . O13 . 121.9(12) yes
O11 . N5 . O13 . 122.9(12) yes
O2 . Gd1 . O11 . 131.3(3) yes
O2 . Gd1 . O7 . 63.0(3) yes
O11 . Gd1 . O7 . 162.2(3) yes
O2 . Gd1 . O12 . 160.4(3) yes
O11 . Gd1 . O12 . 49.3(3) yes
O7 . Gd1 . O12 . 113.3(4) yes
O2 . Gd1 . O5 . 112.6(3) yes
O11 . Gd1 . O5 . 115.9(3) yes
O7 . Gd1 . O5 . 50.1(3) yes
O12 . Gd1 . O5 . 69.2(4) yes
O2 . Gd1 . O9 . 90.8(4) yes
O11 . Gd1 . O9 . 98.6(4) yes
O7 . Gd1 . O9 . 68.3(4) yes
O12 . Gd1 . O9 . 70.7(5) yes
O5 . Gd1 . O9 . 73.6(4) yes
O2 . Gd1 . O8 . 81.8(3) yes
O11 . Gd1 . O8 . 69.1(4) yes
O7 . Gd1 . O8 . 107.5(4) yes
O12 . Gd1 . O8 . 81.3(4) yes
O5 . Gd1 . O8 . 122.7(4) yes
O2 . Gd1 . O4 . 69.5(3) yes
O11 . Gd1 . O4 . 65.8(3) yes
O7 . Gd1 . O4 . 131.2(3) yes
O12 . Gd1 . O4 . 115.1(4) yes
O5 . Gd1 . O4 . 162.4(3) yes
O2 . Gd1 . O1 . 62.1(3) yes
O11 . Gd1 . O1 . 122.2(3) yes
O7 . Gd1 . O1 . 72.1(4) yes
O12 . Gd1 . O1 . 136.9(4) yes
O5 . Gd1 . O1 . 88.7(3) yes
O2 . Gd1 . O3 . 126.1(3) yes
O11 . Gd1 . O3 . 71.4(3) yes
O7 . Gd1 . O3 . 110.2(4) yes
O12 . Gd1 . O3 . 73.5(3) yes
O5 . Gd1 . O3 . 75.9(3) yes
O9 . Gd1 . O8 . 50.2(4) yes
O9 . Gd1 . O4 . 124.0(4) yes
O8 . Gd1 . O4 . 74.8(3) yes
O9 . Gd1 . O1 . 139.2(4) yes
O8 . Gd1 . O1 . 140.0(3) yes
O4 . Gd1 . O1 . 76.8(3) yes
O9 . Gd1 . O3 . 139.1(4) yes
O8 . Gd1 . O3 . 140.5(3) yes
O4 . Gd1 . O3 . 88.8(3) yes
O1 . Gd1 . O3 . 65.2(3) yes
O11 2_566 Cu2 . O3 . 86.5(3) yes
O11 2_566 Cu2 . O1 . 95.9(4) yes
O3 . Cu2 . O1 . 82.4(4) yes
O11 2_566 Cu2 . N1 . 84.5(4) yes
O3 . Cu2 . N1 . 97.4(4) yes
O1 . Cu2 . N1 . 179.6(4) yes
O11 2_566 Cu2 . N2 . 98.3(5) yes
O3 . Cu2 . N2 . 174.5(5) yes
O1 . Cu2 . N2 . 94.3(5) yes
N1 . Cu2 . N2 . 85.8(5) yes
C1 . N1 . Cu2 . 105.9(9) yes
C1 . N1 . H12 . 110.3 no
Cu2 . N1 . H12 . 110.3 no
C1 . N1 . H13 . 110.7 no
Cu2 . N1 . H13 . 110.1 no
H12 . N1 . H13 . 109.5 no
C6 . N2 . C7 . 124.2(13) yes
C6 . N2 . Cu2 . 111.0(10) yes
C7 . N2 . Cu2 . 124.5(11) yes

loop_
_geom_bond_atom_site_label_1
_geom_bond_site_symmetry_1
_geom_bond_atom_site_label_2
_geom_bond_site_symmetry_2
_geom_bond_distance
_geom_bond_publ_flag
O1 . C13 . 1.345(16) yes
O1 . Gd1 . 2.357(10) yes
O1 . Cu2 . 1.912(10) yes
O2 . C12 . 1.387(17) yes
O2 . C14 . 1.455(18) yes
O2 . Gd1 . 2.605(10) yes
O3 . Gd1 . 2.331(9) yes
O3 . Cu2 . 1.924(8) yes
O3 . H33 . 0.820 no
O4 . Gd1 . 2.361(9) yes
O5 . N3 . 1.261(15) yes
O5 . Gd1 . 2.506(9) yes
O6 . N3 . 1.203(16) yes
O7 . N3 . 1.284(15) yes
O7 . Gd1 . 2.562(10) yes
O8 . N4 . 1.274(16) yes
O8 . Gd1 . 2.474(10) yes
O9 . N4 . 1.261(19) yes
O9 . Gd1 . 2.503(12) yes
O10 . N4 . 1.176(18) yes
O11 . Cu2 2_566 2.657(9) yes
O11 . N5 . 1.247(14) yes
O11 . Gd1 . 2.604(10) yes
O12 . N5 . 1.292(16) yes
O12 . Gd1 . 2.531(11) yes
O13 . N5 . 1.195(16) yes
C1 . C2 . 1.56(2) yes
C1 . C6 . 1.43(2) yes
C1 . N1 . 1.45(2) yes
C1 . H11 . 0.984 no
C2 . C3 . 1.53(2) yes
C2 . H21 . 0.970 no
C2 . H22 . 0.970 no
C3 . C4 . 1.43(2) yes
C3 . H31 . 0.974 no
C3 . H32 . 0.972 no
C4 . C5 . 1.49(2) yes
C4 . H41 . 0.968 no
C4 . H42 . 0.970 no
C5 . C6 . 1.53(2) yes
C5 . H51 . 0.970 no
C5 . H52 . 0.969 no
C6 . N2 . 1.48(2) yes
C6 . H61 . 0.984 no
C7 . C8 . 1.41(2) yes
C7 . N2 . 1.28(2) yes
C7 . H71 . 0.932 no
C8 . C9 . 1.438(18) yes
C8 . C13 . 1.41(2) yes
C9 . C10 . 1.37(2) yes
C9 . H91 . 0.931 no
C10 . C11 . 1.39(2) yes
C10 . H101 . 0.933 no
C11 . C12 . 1.37(2) yes
C11 . H111 . 0.930 no
C12 . C13 . 1.40(2) yes
C14 . H141 . 0.959 no
C14 . H142 . 0.961 no
C14 . H143 . 0.961 no
Cu2 . N1 . 1.987(11) yes
Cu2 . N2 . 1.926(12) yes
N1 . H12 . 0.860 no
N1 . H13 . 0.860 no

loop_
_geom_hbond_atom_site_label_D
_geom_hbond_site_symmetry_D
_geom_hbond_atom_site_label_H
_geom_hbond_site_symmetry_H
_geom_hbond_atom_site_label_A
_geom_hbond_site_symmetry_A
_geom_hbond_angle_DHA
_geom_hbond_distance_DH
_geom_hbond_distance_HA
_geom_hbond_distance_DA
_geom_hbond_publ_flag
O3 . H33 . O5 2_666 147 0.82 2.18 2.905(14) yes
